data_7055350
loop_
_publ_author_name
'Yuan, Minghui'
'Tanabe, Iori'
'Bernard-Schaaf, Jean-Marie'
'Shi, Qin-Yin'
'Schlegel, Vicki'
'Schurhammer, Rachel'
'Dowben, Peter A.'
'Doudin, Bernard'
'Routaboul, Lucie'
'Braunstein, Pierre'

_publ_section_title
;
 Influence of steric hindrance on the molecular packing and the anchoring
 of quinonoid zwitterions on gold surfaces
;
_journal_issue 7
_journal_name_full 'New J. Chem.'
_journal_page_first 5782
_journal_paper_doi 10.1039/C5NJ03251B
_journal_volume 40
_journal_year 2016
_chemical_formula_moiety 'C18 H26 N2 O2'
_chemical_formula_sum 'C18 H26 N2 O2'
_chemical_formula_weight 302.41
_chemical_name_systematic
;
 ?
;
_space_group_IT_number 92
_symmetry_cell_setting tetragonal
_symmetry_space_group_name_Hall 'P 4abw 2nw'
_symmetry_space_group_name_H-M 'P 41 21 2'
_atom_sites_solution_hydrogens geom
_atom_sites_solution_primary direct
_atom_sites_solution_secondary difmap
_audit_creation_method SHELXL-97
_audit_update_record
;
2015-11-14 deposited with the CCDC.
2016-02-02 downloaded from the CCDC.
;
_cell_angle_alpha 90.00
_cell_angle_beta 90.00
_cell_angle_gamma 90.00
_cell_formula_units_Z 8
_cell_length_a 11.7927(2)
_cell_length_b 11.7927(2)
_cell_length_c 25.0037(5)
_cell_measurement_reflns_used 22783
_cell_measurement_temperature 193(2)
_cell_measurement_theta_max 32.032
_cell_measurement_theta_min 0.998
_cell_volume 3477.21(11)
_computing_cell_refinement 'Denzo (Nonius B.V., 1998)'
_computing_data_collection 'Collect (Nonius B.V., 1998)'
_computing_data_reduction 'Denzo (Nonius B.V., 1998)'
_computing_molecular_graphics 'PLATON 98 (Spek, 1998)'
_computing_publication_material 'SHELXL-97 (Sheldrick, 1997)'
_computing_structure_refinement 'SHELXL-97 (Sheldrick, 1997)'
_computing_structure_solution 'SHELXS-97 (Sheldrick, 1997)'
_diffrn_ambient_temperature 193(2)
_diffrn_measured_fraction_theta_full 0.999
_diffrn_measured_fraction_theta_max 0.999
_diffrn_measurement_device_type KappaCCD
_diffrn_measurement_method 'phi and omega scans'
_diffrn_radiation_monochromator graphite
_diffrn_radiation_source 'sealed tube'
_diffrn_radiation_type MoK\a
_diffrn_radiation_wavelength 0.71073
_diffrn_reflns_av_R_equivalents 0.1091
_diffrn_reflns_av_sigmaI/netI 0.0534
_diffrn_reflns_limit_h_max 17
_diffrn_reflns_limit_h_min -17
_diffrn_reflns_limit_k_max 17
_diffrn_reflns_limit_k_min -17
_diffrn_reflns_limit_l_max 37
_diffrn_reflns_limit_l_min -26
_diffrn_reflns_number 27890
_diffrn_reflns_theta_full 32.03
_diffrn_reflns_theta_max 32.03
_diffrn_reflns_theta_min 1.91
_exptl_absorpt_coefficient_mu 0.075
_exptl_absorpt_correction_type none
_exptl_crystal_colour red
_exptl_crystal_density_diffrn 1.155
_exptl_crystal_density_method 'not measured'
_exptl_crystal_description block
_exptl_crystal_F_000 1312
_exptl_crystal_size_max 0.45
_exptl_crystal_size_mid 0.42
_exptl_crystal_size_min 0.20
_platon_squeeze_details
;
;
_refine_diff_density_max 0.390
_refine_diff_density_min -0.343
_refine_diff_density_rms 0.103
_refine_ls_abs_structure_details 'Flack H D (1983), Acta Cryst. A39, 876-881'
_refine_ls_abs_structure_Flack 10(10)
_refine_ls_extinction_method none
_refine_ls_goodness_of_fit_ref 1.120
_refine_ls_hydrogen_treatment constr
_refine_ls_matrix_type full
_refine_ls_number_parameters 199
_refine_ls_number_reflns 3515
_refine_ls_number_restraints 0
_refine_ls_restrained_S_all 1.120
_refine_ls_R_factor_all 0.0829
_refine_ls_R_factor_gt 0.0571
_refine_ls_shift/su_max 0.000
_refine_ls_shift/su_mean 0.000
_refine_ls_structure_factor_coef Fsqd
_refine_ls_weighting_details 'calc w=1/[\s^2^(Fo^2^)+(0.0933P)^2^+0.0345P] where P=(Fo^2^+2Fc^2^)/3'
_refine_ls_weighting_scheme calc
_refine_ls_wR_factor_gt 0.1511
_refine_ls_wR_factor_ref 0.1635
_reflns_number_gt 2733
_reflns_number_total 3515
_reflns_threshold_expression I>2\s(I)
_cod_data_source_file c5nj03251b2.cif
_cod_data_source_block pblr120511
_cod_depositor_comments
;
The following automatic conversions were performed:

'_symmetry_cell_setting' value 'Tetragonal' changed to 'tetragonal'
according to
/usr/data/users/saulius/crontab/automatic-downloads/rss-feeds/RSC/lib/dictionaries/cif_core.dic
dictionary named 'cif_core.dic' version 2.4.2 from 2011-04-26.

Automatic conversion script
Id: cif_fix_values 4268 2015-11-12 08:31:59Z antanas 

 Adding full bibliography for 7055349--7055351.cif.
;
_cod_original_sg_symbol_Hall 'P 4abw 2nw '
_cod_database_code 7055350
_ms 0.038

loop_
_symmetry_equiv_pos_as_xyz
'x, y, z'
'-x, -y, z+1/2'
'x+1/2, -y+1/2, -z+3/4'
'-x+1/2, y+1/2, -z+1/4'
'-y, -x, -z+1/2'
'y, x, -z'
'y+1/2, -x+1/2, z+3/4'
'-y+1/2, x+1/2, z+1/4'

loop_
_atom_site_label
_atom_site_type_symbol
_atom_site_fract_x
_atom_site_fract_y
_atom_site_fract_z
_atom_site_U_iso_or_equiv
_atom_site_adp_type
_atom_site_occupancy
_atom_site_symmetry_multiplicity
_atom_site_calc_flag
_atom_site_refinement_flags
C1 C 0.51712(17) 0.05167(17) 0.20019(7) 0.0256(4) Uani 1 1 d .
H1 H 0.4938 0.0685 0.1647 0.031 Uiso 1 1 calc R
C2 C 0.62628(17) 0.07817(16) 0.21754(7) 0.0243(4) Uani 1 1 d .
C3 C 0.66468(18) 0.05379(17) 0.27481(7) 0.0270(4) Uani 1 1 d .
C4 C 0.58543(19) 0.00726(18) 0.31006(8) 0.0296(4) Uani 1 1 d .
H4 H 0.6068 -0.0044 0.3463 0.035 Uiso 1 1 calc R
C5 C 0.47654(18) -0.02266(17) 0.29420(7) 0.0275(4) Uani 1 1 d .
C6 C 0.44331(17) 0.00010(17) 0.23593(7) 0.0261(4) Uani 1 1 d .
C7 C 0.69773(18) 0.15774(18) 0.13150(7) 0.0271(4) Uani 1 1 d .
H7 H 0.6281 0.1228 0.1157 0.033 Uiso 1 1 calc R
C8 C 0.6887(2) 0.28624(19) 0.12716(8) 0.0348(5) Uani 1 1 d .
H8A H 0.7551 0.3218 0.1447 0.042 Uiso 1 1 calc R
H8B H 0.6195 0.3125 0.1458 0.042 Uiso 1 1 calc R
C9 C 0.6841(2) 0.3222(2) 0.06851(8) 0.0399(5) Uani 1 1 d .
H9A H 0.6802 0.4059 0.0662 0.048 Uiso 1 1 calc R
H9B H 0.6150 0.2907 0.0516 0.048 Uiso 1 1 calc R
C10 C 0.7890(2) 0.2798(2) 0.03870(9) 0.0412(6) Uani 1 1 d .
H10A H 0.7839 0.3019 0.0006 0.049 Uiso 1 1 calc R
H10B H 0.8577 0.3156 0.0540 0.049 Uiso 1 1 calc R
C11 C 0.7989(2) 0.1516(2) 0.04299(9) 0.0403(5) Uani 1 1 d .
H11A H 0.8691 0.1262 0.0249 0.048 Uiso 1 1 calc R
H11B H 0.7336 0.1158 0.0247 0.048 Uiso 1 1 calc R
C12 C 0.8014(2) 0.1142(2) 0.10137(8) 0.0332(5) Uani 1 1 d .
H12A H 0.8033 0.0304 0.1031 0.040 Uiso 1 1 calc R
H12B H 0.8710 0.1435 0.1186 0.040 Uiso 1 1 calc R
C13 C 0.27981(18) -0.02906(19) 0.17376(8) 0.0305(4) Uani 1 1 d .
H13 H 0.3372 -0.0285 0.1443 0.037 Uiso 1 1 calc R
C14 C 0.2085(2) 0.07820(19) 0.16942(10) 0.0405(5) Uani 1 1 d .
H14A H 0.2582 0.1456 0.1725 0.049 Uiso 1 1 calc R
H14B H 0.1531 0.0806 0.1991 0.049 Uiso 1 1 calc R
C15 C 0.1458(2) 0.0814(2) 0.11609(11) 0.0469(6) Uani 1 1 d .
H15A H 0.0962 0.1491 0.1149 0.056 Uiso 1 1 calc R
H15B H 0.2014 0.0877 0.0866 0.056 Uiso 1 1 calc R
C16 C 0.0742(2) -0.0248(2) 0.10816(11) 0.0436(6) Uani 1 1 d .
H16A H 0.0127 -0.0261 0.1351 0.052 Uiso 1 1 calc R
H16B H 0.0389 -0.0227 0.0722 0.052 Uiso 1 1 calc R
C17 C 0.1450(2) -0.1316(2) 0.11344(11) 0.0469(6) Uani 1 1 d .
H17A H 0.2016 -0.1344 0.0842 0.056 Uiso 1 1 calc R
H17B H 0.0953 -0.1990 0.1101 0.056 Uiso 1 1 calc R
C18 C 0.2058(2) -0.1346(2) 0.16745(10) 0.0402(5) Uani 1 1 d .
H18A H 0.1493 -0.1376 0.1967 0.048 Uiso 1 1 calc R
H18B H 0.2537 -0.2035 0.1697 0.048 Uiso 1 1 calc R
N1 N 0.70631(15) 0.12447(15) 0.18803(6) 0.0277(4) Uani 1 1 d .
H1A H 0.7719 0.1368 0.2038 0.033 Uiso 1 1 calc R
N2 N 0.33988(15) -0.03444(17) 0.22500(7) 0.0322(4) Uani 1 1 d .
H2 H 0.3020 -0.0645 0.2518 0.039 Uiso 1 1 calc R
O1 O 0.76555(13) 0.07749(14) 0.28612(6) 0.0356(4) Uani 1 1 d .
O2 O 0.40120(14) -0.06638(15) 0.32277(6) 0.0359(4) Uani 1 1 d .

loop_
_atom_site_aniso_label
_atom_site_aniso_U_11
_atom_site_aniso_U_22
_atom_site_aniso_U_33
_atom_site_aniso_U_23
_atom_site_aniso_U_13
_atom_site_aniso_U_12
C1 0.0289(9) 0.0278(9) 0.0201(8) 0.0008(7) 0.0005(7) -0.0001(7)
C2 0.0295(9) 0.0225(8) 0.0208(8) -0.0008(7) 0.0017(7) -0.0013(7)
C3 0.0342(10) 0.0254(9) 0.0214(9) -0.0005(7) -0.0012(8) -0.0046(8)
C4 0.0368(11) 0.0327(10) 0.0191(8) 0.0012(8) 0.0002(8) -0.0052(8)
C5 0.0350(10) 0.0265(9) 0.0211(8) -0.0013(7) 0.0025(8) 0.0004(8)
C6 0.0289(9) 0.0258(9) 0.0237(8) -0.0017(7) 0.0031(7) 0.0004(7)
C7 0.0300(10) 0.0319(10) 0.0194(8) 0.0018(8) -0.0012(7) -0.0055(8)
C8 0.0428(12) 0.0338(11) 0.0278(10) 0.0006(9) -0.0001(9) 0.0066(9)
C9 0.0535(15) 0.0340(12) 0.0323(11) 0.0054(9) -0.0024(10) 0.0044(10)
C10 0.0503(14) 0.0436(13) 0.0297(10) 0.0083(10) 0.0057(10) -0.0108(11)
C11 0.0482(14) 0.0465(13) 0.0263(10) -0.0013(10) 0.0088(10) -0.0008(11)
C12 0.0395(11) 0.0318(10) 0.0283(10) 0.0012(8) 0.0054(9) 0.0042(9)
C13 0.0263(9) 0.0392(11) 0.0260(9) 0.0003(8) 0.0000(8) -0.0023(9)
C14 0.0436(13) 0.0277(11) 0.0502(14) -0.0017(10) -0.0080(11) -0.0011(10)
C15 0.0432(14) 0.0386(13) 0.0590(16) 0.0116(12) -0.0121(12) -0.0044(11)
C16 0.0348(12) 0.0438(13) 0.0523(15) 0.0021(11) -0.0107(11) -0.0031(10)
C17 0.0494(15) 0.0406(13) 0.0507(14) -0.0100(12) -0.0156(12) 0.0010(11)
C18 0.0420(12) 0.0308(11) 0.0478(13) -0.0067(10) -0.0123(11) 0.0006(9)
N1 0.0285(8) 0.0330(9) 0.0216(7) 0.0005(7) -0.0005(7) -0.0062(7)
N2 0.0296(9) 0.0442(11) 0.0228(8) 0.0017(7) 0.0035(7) -0.0076(8)
O1 0.0359(8) 0.0416(9) 0.0294(7) 0.0042(7) -0.0068(6) -0.0124(7)
O2 0.0366(8) 0.0454(9) 0.0256(7) 0.0049(7) 0.0048(6) -0.0088(7)

loop_
_atom_type_symbol
_atom_type_description
_atom_type_scat_dispersion_real
_atom_type_scat_dispersion_imag
_atom_type_scat_source
C C 0.0033 0.0000 'International Tables Vol C Tables 4.2.6.8 and 6.1.1.4'
H H 0.0000 0.0000 'International Tables Vol C Tables 4.2.6.8 and 6.1.1.4'
N N 0.0061 0.0000 'International Tables Vol C Tables 4.2.6.8 and 6.1.1.4'
O O 0.0106 0.0000 'International Tables Vol C Tables 4.2.6.8 and 6.1.1.4'

loop_
_geom_angle_atom_site_label_1
_geom_angle_atom_site_label_2
_geom_angle_atom_site_label_3
_geom_angle
C6 C1 C2 118.50(17)
C6 C1 H1 120.8
C2 C1 H1 120.8
N1 C2 C1 125.50(17)
N1 C2 C3 112.98(17)
C1 C2 C3 121.51(17)
O1 C3 C4 125.44(19)
O1 C3 C2 116.75(18)
C4 C3 C2 117.81(19)
C5 C4 C3 122.55(18)
C5 C4 H4 118.7
C3 C4 H4 118.7
O2 C5 C4 126.72(18)
O2 C5 C6 115.69(18)
C4 C5 C6 117.59(17)
N2 C6 C1 125.71(18)
N2 C6 C5 112.38(17)
C1 C6 C5 121.91(18)
N1 C7 C8 109.80(16)
N1 C7 C12 109.27(17)
C8 C7 C12 110.84(18)
N1 C7 H7 109.0
C8 C7 H7 109.0
C12 C7 H7 109.0
C7 C8 C9 110.32(18)
C7 C8 H8A 109.6
C9 C8 H8A 109.6
C7 C8 H8B 109.6
C9 C8 H8B 109.6
H8A C8 H8B 108.1
C8 C9 C10 110.39(19)
C8 C9 H9A 109.6
C10 C9 H9A 109.6
C8 C9 H9B 109.6
C10 C9 H9B 109.6
H9A C9 H9B 108.1
C11 C10 C9 110.7(2)
C11 C10 H10A 109.5
C9 C10 H10A 109.5
C11 C10 H10B 109.5
C9 C10 H10B 109.5
H10A C10 H10B 108.1
C10 C11 C12 110.91(19)
C10 C11 H11A 109.5
C12 C11 H11A 109.5
C10 C11 H11B 109.5
C12 C11 H11B 109.5
H11A C11 H11B 108.0
C7 C12 C11 111.09(19)
C7 C12 H12A 109.4
C11 C12 H12A 109.4
C7 C12 H12B 109.4
C11 C12 H12B 109.4
H12A C12 H12B 108.0
N2 C13 C14 111.42(18)
N2 C13 C18 109.33(18)
C14 C13 C18 110.76(18)
N2 C13 H13 108.4
C14 C13 H13 108.4
C18 C13 H13 108.4
C13 C14 C15 110.5(2)
C13 C14 H14A 109.5
C15 C14 H14A 109.5
C13 C14 H14B 109.5
C15 C14 H14B 109.5
H14A C14 H14B 108.1
C16 C15 C14 111.2(2)
C16 C15 H15A 109.4
C14 C15 H15A 109.4
C16 C15 H15B 109.4
C14 C15 H15B 109.4
H15A C15 H15B 108.0
C17 C16 C15 111.5(2)
C17 C16 H16A 109.3
C15 C16 H16A 109.3
C17 C16 H16B 109.3
C15 C16 H16B 109.3
H16A C16 H16B 108.0
C16 C17 C18 110.7(2)
C16 C17 H17A 109.5
C18 C17 H17A 109.5
C16 C17 H17B 109.5
C18 C17 H17B 109.5
H17A C17 H17B 108.1
C13 C18 C17 109.9(2)
C13 C18 H18A 109.7
C17 C18 H18A 109.7
C13 C18 H18B 109.7
C17 C18 H18B 109.7
H18A C18 H18B 108.2
C2 N1 C7 126.87(17)
C2 N1 H1A 116.6
C7 N1 H1A 116.6
C6 N2 C13 128.09(17)
C6 N2 H2 116.0
C13 N2 H2 116.0

loop_
_geom_bond_atom_site_label_1
_geom_bond_atom_site_label_2
_geom_bond_distance
C1 C6 1.388(3)
C1 C2 1.394(3)
C1 H1 0.9500
C2 N1 1.316(3)
C2 C3 1.529(3)
C3 O1 1.254(2)
C3 C4 1.397(3)
C4 C5 1.389(3)
C4 H4 0.9500
C5 O2 1.251(2)
C5 C6 1.532(3)
C6 N2 1.315(3)
C7 N1 1.471(2)
C7 C8 1.523(3)
C7 C12 1.525(3)
C7 H7 1.0000
C8 C9 1.528(3)
C8 H8A 0.9900
C8 H8B 0.9900
C9 C10 1.528(3)
C9 H9A 0.9900
C9 H9B 0.9900
C10 C11 1.520(3)
C10 H10A 0.9900
C10 H10B 0.9900
C11 C12 1.525(3)
C11 H11A 0.9900
C11 H11B 0.9900
C12 H12A 0.9900
C12 H12B 0.9900
C13 N2 1.465(3)
C13 C14 1.523(3)
C13 C18 1.528(3)
C13 H13 1.0000
C14 C15 1.526(3)
C14 H14A 0.9900
C14 H14B 0.9900
C15 C16 1.522(4)
C15 H15A 0.9900
C15 H15B 0.9900
C16 C17 1.517(4)
C16 H16A 0.9900
C16 H16B 0.9900
C17 C18 1.530(3)
C17 H17A 0.9900
C17 H17B 0.9900
C18 H18A 0.9900
C18 H18B 0.9900
N1 H1A 0.8800
N2 H2 0.8800

loop_
_geom_hbond_atom_site_label_D
_geom_hbond_atom_site_label_H
_geom_hbond_atom_site_label_A
_geom_hbond_distance_DH
_geom_hbond_distance_HA
_geom_hbond_distance_DA
_geom_hbond_angle_DHA
_geom_hbond_site_symmetry_A
N1 H1A O1 0.88 2.13 2.933(2) 151.0 5_665
N2 H2 O2 0.88 2.13 2.577(2) 111.1 .

loop_
_geom_torsion_atom_site_label_1
_geom_torsion_atom_site_label_2
_geom_torsion_atom_site_label_3
_geom_torsion_atom_site_label_4
_geom_torsion
C6 C1 C2 N1 178.27(19)
C6 C1 C2 C3 -1.2(3)
N1 C2 C3 O1 -1.7(3)
C1 C2 C3 O1 177.9(2)
N1 C2 C3 C4 178.38(18)
C1 C2 C3 C4 -2.1(3)
O1 C3 C4 C5 -176.5(2)
C2 C3 C4 C5 3.5(3)
C3 C4 C5 O2 178.7(2)
C3 C4 C5 C6 -1.7(3)
C2 C1 C6 N2 -176.86(19)
C2 C1 C6 C5 3.1(3)
O2 C5 C6 N2 -2.2(3)
C4 C5 C6 N2 178.15(19)
O2 C5 C6 C1 177.84(19)
C4 C5 C6 C1 -1.8(3)
N1 C7 C8 C9 177.95(18)
C12 C7 C8 C9 57.1(2)
C7 C8 C9 C10 -57.8(3)
C8 C9 C10 C11 57.6(3)
C9 C10 C11 C12 -56.5(3)
N1 C7 C12 C11 -177.30(18)
C8 C7 C12 C11 -56.2(2)
C10 C11 C12 C7 55.8(3)
N2 C13 C14 C15 -179.37(19)
C18 C13 C14 C15 -57.4(3)
C13 C14 C15 C16 55.5(3)
C14 C15 C16 C17 -55.1(3)
C15 C16 C17 C18 56.0(3)
N2 C13 C18 C17 -178.53(19)
C14 C13 C18 C17 58.3(3)
C16 C17 C18 C13 -57.3(3)
C1 C2 N1 C7 0.1(3)
C3 C2 N1 C7 179.63(18)
C8 C7 N1 C2 105.4(2)
C12 C7 N1 C2 -132.9(2)
C1 C6 N2 C13 1.2(4)
C5 C6 N2 C13 -178.8(2)
C14 C13 N2 C6 -93.5(3)
C18 C13 N2 C6 143.8(2)

loop_
_platon_squeeze_void_nr
_platon_squeeze_void_average_x
_platon_squeeze_void_average_y
_platon_squeeze_void_average_z
_platon_squeeze_void_volume
_platon_squeeze_void_count_electrons
1 -0.004 0.004 0.250 11.7 1.8
2 0.004 0.996 0.750 11.7 1.8
3 0.147 0.148 0.000 36.5 6.5
4 0.131 0.131 0.500 26.9 4.8
5 0.352 0.647 0.250 36.5 4.6
6 0.368 0.631 0.750 26.9 6.6
7 0.496 0.496 0.500 11.7 1.9
8 0.504 0.504 1.000 11.7 1.9
9 0.647 0.352 0.750 36.5 4.6
10 0.631 0.369 0.250 26.9 6.6
11 0.852 0.853 0.500 36.5 6.5
12 0.868 0.869 0.000 26.9 4.8
